data_1531414
loop_
_publ_author_name
'Grytsiv, A.V.'
'Rogl, P.'
'Andre, G.'
'Bouree, F.'
'Velikanova, T.'

_publ_section_title
;
 Carbon - vacancy ordering in subcarbide (Cr0.7 Re0.3)2 C0.9; a combined
 X-ray and neutron diffraction study
;
_journal_name_full 'Journal of Alloys Compd.'
_journal_page_first L1
_journal_page_last L3
_journal_volume 350
_journal_year 2003
_chemical_formula_sum 'C0.86 Cr1.56 Re0.44'
_chemical_name_systematic '(Cr0.78 Re0.22)2 C0.86'
_space_group_IT_number 162
_symmetry_space_group_name_Hall '-P 3 2'
_symmetry_space_group_name_H-M 'P -3 1 m'
_cell_angle_alpha 90
_cell_angle_beta 90
_cell_angle_gamma 120
_cell_formula_units_Z 3
_cell_length_a 4.9281
_cell_length_b 4.9281
_cell_length_c 4.4774
_cell_volume 94.171
_citation_journal_id_ASTM JALCEU
_cod_data_source_file Grytsiv_JALCEU_2003_1312.cif
_cod_data_source_block C0.86Cr1.56Re0.44
_cod_original_cell_volume 94.17065
_cod_database_code 1531414

loop_
_symmetry_equiv_pos_as_xyz
x,y,z
-y,x-y,z
-x+y,-x,z
-y,-x,-z
x,x-y,-z
-x+y,y,-z
-x,-y,-z
y,-x+y,-z
x-y,x,-z
y,x,z
-x,-x+y,z
x-y,-y,z

loop_
_atom_site_label
_atom_site_type_symbol
_atom_site_fract_x
_atom_site_fract_y
_atom_site_fract_z
_atom_site_occupancy
_atom_site_U_iso_or_equiv
Re1 Re 0.334 0 0.251 0.22 0.0
C1 C 0.3333 0.6667 0.5 0.61 0.0
C2 C 0.3333 0.6667 0 0.3 0.0
C3 C 0 0 0 0.77 0.0
Cr1 Cr 0.334 0 0.251 0.78 0.0
